data_9003669
loop_
_publ_author_name
'Iezzi, G.'
'Gatta, G. D.'
'Kockelmann, W.'
'Della Ventura, G.'
'Rinaldi, R.'
'Schafer, W.'
'Piccinini, M.'
'Gaillard, F.'

_publ_section_title
;Low-T neutron powder-diffraction and synchrotron-radiation IR study of
 synthetic amphibole Na(NaMg)Mg5Si8O22(OH)2 Sample: T = 298 K
;
_journal_name_full 'American Mineralogist'
_journal_page_first 695
_journal_page_last 700
_journal_paper_doi 10.2138/am.2005.1764
_journal_volume 90
_journal_year 2004
_chemical_formula_structural Na(NaMg)Mg5Si8O22(OH)2
_chemical_formula_sum 'D0.63 H1.37 Mg6.13 Na1.71 O24 Si8'
_space_group_IT_number 11
_symmetry_space_group_name_Hall '-P 2yb'
_symmetry_space_group_name_H-M 'P 1 21/m 1'
_cell_angle_alpha 90
_cell_angle_beta 102.526
_cell_angle_gamma 90
_cell_length_a 9.71887
_cell_length_b 17.93853
_cell_length_c 5.26923
_cell_formula_units_Z 2
_cell_volume 896.783
_diffrn_ambient_temperature 298
_exptl_crystal_density_diffrn 2.961
_cod_original_formula_sum 'Na1.71 Mg6.13 Si8 O24 (H1.37 D.63)'
_cod_database_code 9003669

loop_
_symmetry_equiv_pos_as_xyz
x,y,z
x,1/2-y,z
-x,1/2+y,-z
-x,-y,-z

loop_
_atom_site_label
_atom_site_fract_x
_atom_site_fract_y
_atom_site_fract_z
_atom_site_occupancy
_atom_site_U_iso_or_equiv
NaA 0.26338 0.25000 0.07195 0.83000 0.03890
MgA 0.26338 0.25000 0.07195 0.07000 0.03890
Mg1 -0.24026 0.33930 0.49828 1.00000 0.01110
Mg2 -0.25348 0.43071 0.98116 1.00000 0.01110
Mg3 -0.25237 0.25000 0.97893 1.00000 0.01110
Mg4 -0.25268 0.50848 0.48420 0.37000 0.01110
Na4 -0.25268 0.50848 0.48420 0.31000 0.01110
Mg4' -0.26475 0.52501 0.49913 0.16000 0.01110
Na4' -0.26475 0.52501 0.49913 0.13000 0.01110
Si1A 0.03422 0.33480 0.25975 1.00000 0.00243
Si1B 0.53040 0.83483 0.29506 1.00000 0.00243
Si2A 0.03285 0.42143 0.77063 1.00000 0.00243
Si2B 0.54682 0.91992 0.80318 1.00000 0.00243
O1A -0.13689 0.33642 0.19974 1.00000 0.00545
O1B 0.36433 0.83681 0.21721 1.00000 0.00545
O2A -0.13270 0.42159 0.70449 1.00000 0.00545
O2B 0.37237 0.92224 0.74352 1.00000 0.00545
O3A -0.14897 0.25000 0.69317 1.00000 0.00545
O3B 0.35927 0.75000 0.72024 1.00000 0.00545
O4A 0.11586 0.50067 0.79981 1.00000 0.00545
O4B 0.63000 0.99316 0.76836 1.00000 0.00545
O5A 0.09732 0.36704 0.02195 1.00000 0.00545
O5B 0.59913 0.88482 0.09577 1.00000 0.00545
O6A 0.09833 0.37993 0.53135 1.00000 0.00545
O6B 0.59665 0.85784 0.60458 1.00000 0.00545
O7A 0.08949 0.25000 0.30087 1.00000 0.00545
O7B 0.58745 0.75000 0.26427 1.00000 0.00545
H1 -0.04703 0.25000 0.75663 0.71000 0.03890
D1 -0.04703 0.25000 0.75663 0.29000 0.03890
H2 0.53670 0.25000 0.21170 0.66000 0.03890
D2 0.53670 0.25000 0.21170 0.34000 0.03890

_database_code_amcsd 0003767
